data_4300762
loop_
_publ_author_name
'Shengming Liu'
'Christine E. Plecnik'
'Edward A. Meyers'
'Sheldon G. Shore'

_publ_section_title
;
Two Distinct Ln(III)-Cu(I) Cyanide Extended Arrays: Structures and
Synthetic Methodology for Inclusion and Layer Complexes
;
_journal_name_full 'Inorganic Chemistry'
_journal_page_first 282
_journal_page_last 292
_journal_paper_doi 10.1021/ic040113+
_journal_volume 44
_journal_year 2005
_chemical_formula_sum 'C78 H140 Cu12 La2 N38 O20'
_chemical_formula_weight 2970.58
_space_group_IT_number 14
_symmetry_cell_setting monoclinic
_symmetry_space_group_name_Hall '-P 2ybc'
_symmetry_space_group_name_H-M 'P 1 21/c 1'
_cell_angle_alpha 90.00
_cell_angle_beta 101.518(10)
_cell_angle_gamma 90.00
_cell_formula_units_Z 4
_cell_length_a 27.1120(10)
_cell_length_b 17.0697(10)
_cell_length_c 27.5614(10)
_cell_measurement_temperature 150(2)
_cell_volume 12498.4(10)
_diffrn_ambient_temperature 150(2)
_exptl_crystal_density_diffrn 1.579
_cod_depositor_comments
;
The following automatic conversions were performed:
'_symmetry_cell_setting' value 'Monoclinic' changed to 'monoclinic'
according to '/home/saulius/struct/CIF-dictionaries/cif_core.dic'
dictionary named 'cif_core.dic' version 2.4.1 from 2010-06-29.

Automatic conversion script
Id: cif_fix_enum 1527 2010-12-29 10:47:43Z saulius 
;
_cod_original_sg_symbol_H-M 'P 21/c'
_cod_database_code 4300762

loop_
_symmetry_equiv_pos_as_xyz
'x, y, z'
'-x, y+1/2, -z+1/2'
'-x, -y, -z'
'x, -y-1/2, z-1/2'

loop_
_atom_site_label
_atom_site_type_symbol
_atom_site_fract_x
_atom_site_fract_y
_atom_site_fract_z
_atom_site_U_iso_or_equiv
_atom_site_adp_type
_atom_site_occupancy
_atom_site_symmetry_multiplicity
_atom_site_calc_flag
_atom_site_refinement_flags
_atom_site_disorder_assembly
_atom_site_disorder_group
O11 O 0.29446(14) -1.4449(2) 0.67591(15) 0.0364(10) Uani 1 1 d . . .
C11 C 0.3165(2) -1.4947(4) 0.7051(2) 0.0375(15) Uani 1 1 d . A .
H11 H 0.3488 -1.4814 0.7237 0.045 Uiso 1 1 calc . . .
N11 N 0.29857(19) -1.5651(3) 0.71233(18) 0.0397(12) Uani 1 1 d . . .
C11A C 0.3278(3) -1.6219(5) 0.7449(3) 0.060(2) Uani 1 1 d . A .
H11A H 0.3080 -1.6698 0.7454 0.091 Uiso 1 1 calc . . .
H11B H 0.3366 -1.6003 0.7785 0.091 Uiso 1 1 calc . . .
H11C H 0.3587 -1.6341 0.7330 0.091 Uiso 1 1 calc . . .
C11B C 0.2500(3) -1.5906(4) 0.6848(2) 0.0498(18) Uani 1 1 d . A .
H11D H 0.2429 -1.6435 0.6954 0.075 Uiso 1 1 calc . . .
H11E H 0.2504 -1.5910 0.6493 0.075 Uiso 1 1 calc . . .
H11F H 0.2238 -1.5546 0.6911 0.075 Uiso 1 1 calc . . .
O12 O 0.25217(15) -1.2931(2) 0.65340(15) 0.0400(10) Uani 1 1 d . . .
C12 C 0.2163(2) -1.3281(4) 0.6654(2) 0.0361(14) Uani 1 1 d . A .
H12 H 0.1894 -1.3439 0.6396 0.043 Uiso 1 1 calc . . .
N12 N 0.21298(18) -1.3450(3) 0.71140(18) 0.0367(12) Uani 1 1 d . . .
C12A C 0.1706(3) -1.3894(4) 0.7223(3) 0.058(2) Uani 1 1 d . A .
H12A H 0.1749 -1.3965 0.7582 0.088 Uiso 1 1 calc . . .
H12B H 0.1692 -1.4408 0.7062 0.088 Uiso 1 1 calc . . .
H12C H 0.1393 -1.3609 0.7100 0.088 Uiso 1 1 calc . . .
C12B C 0.2540(3) -1.3276(5) 0.7525(3) 0.059(2) Uani 1 1 d . A .
H12D H 0.2448 -1.3445 0.7835 0.089 Uiso 1 1 calc . . .
H12E H 0.2605 -1.2711 0.7538 0.089 Uiso 1 1 calc . . .
H12F H 0.2843 -1.3555 0.7480 0.089 Uiso 1 1 calc . . .
O13 O 0.27931(16) -1.4159(3) 0.57143(15) 0.0445(11) Uani 1 1 d . . .
C13 C 0.2480(3) -1.4678(5) 0.5656(2) 0.0513(18) Uani 1 1 d . A .
H13 H 0.2156 -1.4540 0.5712 0.062 Uiso 1 1 calc . . .
N13 N 0.25344(19) -1.5405(3) 0.55237(18) 0.0386(12) Uani 1 1 d . . .
C13A C 0.3033(3) -1.5678(6) 0.5466(4) 0.086(3) Uani 1 1 d . A .
H13A H 0.3010 -1.6225 0.5355 0.129 Uiso 1 1 calc . . .
H13B H 0.3270 -1.5639 0.5784 0.129 Uiso 1 1 calc . . .
H13C H 0.3153 -1.5353 0.5220 0.129 Uiso 1 1 calc . . .
C13B C 0.2142(4) -1.5976(5) 0.5442(3) 0.075(3) Uani 1 1 d . A .
H13D H 0.2274 -1.6474 0.5345 0.112 Uiso 1 1 calc . . .
H13E H 0.1869 -1.5796 0.5177 0.112 Uiso 1 1 calc . . .
H13F H 0.2013 -1.6049 0.5747 0.112 Uiso 1 1 calc . . .
O14 O 0.38515(15) -1.4606(2) 0.64141(16) 0.0428(11) Uani 1 1 d . . .
C14 C 0.4179(2) -1.4836(4) 0.6196(2) 0.0411(15) Uani 1 1 d . A .
H14 H 0.4242 -1.4527 0.5928 0.049 Uiso 1 1 calc . . .
N14 N 0.44473(17) -1.5476(3) 0.63065(19) 0.0388(12) Uani 1 1 d . . .
C14A C 0.4832(3) -1.5697(5) 0.6029(3) 0.062(2) Uani 1 1 d . A .
H14A H 0.5000 -1.6179 0.6169 0.093 Uiso 1 1 calc . . .
H14B H 0.5081 -1.5275 0.6050 0.093 Uiso 1 1 calc . . .
H14C H 0.4674 -1.5786 0.5681 0.093 Uiso 1 1 calc . . .
C14B C 0.4386(3) -1.5963(5) 0.6712(3) 0.063(2) Uani 1 1 d . A .
H14D H 0.4624 -1.6400 0.6742 0.094 Uiso 1 1 calc . . .
H14E H 0.4042 -1.6166 0.6654 0.094 Uiso 1 1 calc . . .
H14F H 0.4451 -1.5655 0.7018 0.094 Uiso 1 1 calc . . .
O15 O 0.36577(16) -1.3278(3) 0.72430(15) 0.0439(11) Uani 1 1 d . . .
C15 C 0.3929(2) -1.2835(4) 0.7543(3) 0.0426(16) Uani 1 1 d . A .
H15 H 0.3862 -1.2289 0.7520 0.051 Uiso 1 1 calc . . .
N15 N 0.42984(17) -1.3077(3) 0.78865(17) 0.0306(11) Uani 1 1 d . . .
C15A C 0.4406(3) -1.3920(5) 0.7915(3) 0.070(2) Uani 1 1 d . A .
H15A H 0.4693 -1.4022 0.8185 0.105 Uiso 1 1 calc . . .
H15B H 0.4486 -1.4098 0.7601 0.105 Uiso 1 1 calc . . .
H15C H 0.4110 -1.4203 0.7976 0.105 Uiso 1 1 calc . . .
C15B C 0.4608(2) -1.2578(4) 0.8246(3) 0.056(2) Uani 1 1 d . A .
H15D H 0.4863 -1.2895 0.8462 0.084 Uiso 1 1 calc . . .
H15E H 0.4396 -1.2314 0.8446 0.084 Uiso 1 1 calc . . .
H15F H 0.4774 -1.2185 0.8075 0.084 Uiso 1 1 calc . . .
O16 O 0.35007(18) -1.1904(2) 0.65944(17) 0.0501(12) Uani 1 1 d . . .
C16 C 0.3447(2) -1.1249(4) 0.6403(2) 0.0408(16) Uani 1 1 d . A .
H16 H 0.3674 -1.1100 0.6199 0.049 Uiso 1 1 calc . . .
N16 N 0.31017(19) -1.0746(3) 0.64583(19) 0.0383(12) Uani 1 1 d . . .
C16A C 0.2742(3) -1.0917(5) 0.6762(3) 0.072(2) Uani 1 1 d . A .
H16A H 0.2520 -1.0465 0.6764 0.108 Uiso 1 1 calc . . .
H16B H 0.2920 -1.1029 0.7101 0.108 Uiso 1 1 calc . . .
H16C H 0.2541 -1.1374 0.6628 0.108 Uiso 1 1 calc . . .
C16B C 0.3064(3) -0.9967(4) 0.6229(3) 0.060(2) Uani 1 1 d . A .
H16D H 0.2778 -0.9684 0.6314 0.091 Uiso 1 1 calc . . .
H16E H 0.3013 -1.0023 0.5868 0.091 Uiso 1 1 calc . . .
H16F H 0.3375 -0.9674 0.6350 0.091 Uiso 1 1 calc . . .
O17 O 0.29429(15) -1.2384(3) 0.56516(15) 0.0405(10) Uani 1 1 d . . .
C17 C 0.2537(2) -1.2032(4) 0.5536(2) 0.0364(14) Uani 1 1 d . A .
H17 H 0.2265 -1.2205 0.5679 0.044 Uiso 1 1 calc . . .
N17 N 0.24562(18) -1.1434(3) 0.52263(18) 0.0379(12) Uani 1 1 d . . .
C17A C 0.2864(3) -1.1139(5) 0.4999(3) 0.0552(19) Uani 1 1 d . A .
H17A H 0.2741 -1.0697 0.4781 0.083 Uiso 1 1 calc . . .
H17B H 0.2979 -1.1558 0.4805 0.083 Uiso 1 1 calc . . .
H17C H 0.3144 -1.0965 0.5258 0.083 Uiso 1 1 calc . . .
C17B C 0.1977(2) -1.1037(4) 0.5111(3) 0.0536(19) Uani 1 1 d . A .
H17D H 0.1993 -1.0615 0.4874 0.080 Uiso 1 1 calc . . .
H17E H 0.1899 -1.0815 0.5415 0.080 Uiso 1 1 calc . . .
H17F H 0.1714 -1.1411 0.4967 0.080 Uiso 1 1 calc . . .
O18 O 0.37639(15) -1.3426(3) 0.55689(16) 0.0423(11) Uani 1 1 d . . .
C18 C 0.3973(3) -1.2884(4) 0.5389(3) 0.0465(17) Uani 1 1 d . A .
H18 H 0.3894 -1.2364 0.5471 0.056 Uiso 1 1 calc . . .
N18 N 0.4294(2) -1.2969(4) 0.5094(2) 0.0508(15) Uani 1 1 d . . .
C18A C 0.4429(3) -1.3743(5) 0.4952(3) 0.068(2) Uani 1 1 d . A .
H18A H 0.4670 -1.3698 0.4731 0.102 Uiso 1 1 calc . . .
H18B H 0.4127 -1.4016 0.4780 0.102 Uiso 1 1 calc . . .
H18C H 0.4583 -1.4038 0.5248 0.102 Uiso 1 1 calc . . .
C18B C 0.4521(4) -1.2310(6) 0.4898(3) 0.084(3) Uani 1 1 d . A .
H18D H 0.4749 -1.2497 0.4688 0.126 Uiso 1 1 calc . . .
H18E H 0.4711 -1.1999 0.5171 0.126 Uiso 1 1 calc . . .
H18F H 0.4257 -1.1985 0.4700 0.126 Uiso 1 1 calc . . .
O19 O 0.43077(17) -1.3039(3) 0.64958(19) 0.0596(14) Uani 1 1 d . . .
C19 C 0.4660(3) -1.2729(4) 0.6781(3) 0.0508(18) Uani 1 1 d . A .
H19 H 0.4583 -1.2261 0.6938 0.061 Uiso 1 1 calc . . .
N19 N 0.51205(19) -1.2960(3) 0.6893(2) 0.0496(15) Uani 1 1 d . . .
C19A C 0.5283(3) -1.3665(6) 0.6675(5) 0.111(4) Uani 1 1 d . A .
H19A H 0.5644 -1.3746 0.6801 0.167 Uiso 1 1 calc . . .
H19B H 0.5221 -1.3608 0.6314 0.167 Uiso 1 1 calc . . .
H19C H 0.5095 -1.4116 0.6762 0.167 Uiso 1 1 calc . . .
C19B C 0.5506(3) -1.2564(5) 0.7252(3) 0.062(2) Uani 1 1 d . A .
H19D H 0.5825 -1.2848 0.7285 0.093 Uiso 1 1 calc . . .
H19E H 0.5404 -1.2549 0.7574 0.093 Uiso 1 1 calc . . .
H19F H 0.5549 -1.2028 0.7140 0.093 Uiso 1 1 calc . . .
O21 O 0.12348(15) 0.3695(3) 0.44009(16) 0.0418(10) Uani 1 1 d . . .
C21 C 0.1063(3) 0.3154(4) 0.4609(3) 0.0478(17) Uani 1 1 d . A .
H21 H 0.1184 0.2642 0.4563 0.057 Uiso 1 1 calc . . .
N21 N 0.0725(2) 0.3220(4) 0.4890(2) 0.0554(16) Uani 1 1 d . . .
C21A C 0.0538(4) 0.2546(6) 0.5121(3) 0.088(3) Uani 1 1 d . A .
H21A H 0.0288 0.2719 0.5309 0.132 Uiso 1 1 calc . . .
H21B H 0.0818 0.2290 0.5344 0.132 Uiso 1 1 calc . . .
H21C H 0.0383 0.2175 0.4864 0.132 Uiso 1 1 calc . . .
C21B C 0.0531(4) 0.3980(6) 0.4987(4) 0.090(3) Uani 1 1 d . A .
H21D H 0.0284 0.3920 0.5200 0.135 Uiso 1 1 calc . . .
H21E H 0.0369 0.4223 0.4673 0.135 Uiso 1 1 calc . . .
H21F H 0.0809 0.4313 0.5152 0.135 Uiso 1 1 calc . . .
O22 O 0.08029(16) 0.2958(3) 0.35285(17) 0.0509(12) Uani 1 1 d . . .
C22 C 0.0360(2) 0.3112(4) 0.3332(3) 0.0441(16) Uani 1 1 d . A .
H22 H 0.0305 0.3552 0.3117 0.053 Uiso 1 1 calc . . .
N22 N -0.00330(18) 0.2724(3) 0.3397(2) 0.0433(13) Uani 1 1 d . . .
C22A C 0.0025(3) 0.2054(5) 0.3738(4) 0.093(3) Uani 1 1 d . A .
H22A H -0.0307 0.1837 0.3750 0.139 Uiso 1 1 calc . . .
H22B H 0.0190 0.2227 0.4070 0.139 Uiso 1 1 calc . . .
H22C H 0.0231 0.1651 0.3621 0.139 Uiso 1 1 calc . . .
C22B C -0.0539(3) 0.2925(5) 0.3167(3) 0.072(2) Uani 1 1 d . A .
H22D H -0.0774 0.2567 0.3282 0.108 Uiso 1 1 calc . . .
H22E H -0.0580 0.2881 0.2807 0.108 Uiso 1 1 calc . . .
H22F H -0.0610 0.3464 0.3254 0.108 Uiso 1 1 calc . . .
O23 O 0.10612(16) 0.4738(3) 0.34992(17) 0.0450(11) Uani 1 1 d . . .
C23 C 0.0776(3) 0.5032(4) 0.3748(3) 0.0516(18) Uani 1 1 d . A .
H23 H 0.0693 0.4718 0.4005 0.062 Uiso 1 1 calc . . .
N23 N 0.05795(19) 0.5733(3) 0.3692(2) 0.0459(14) Uani 1 1 d . . .
C23A C 0.0677(3) 0.6220(4) 0.3305(3) 0.063(2) Uani 1 1 d . A .
H23A H 0.0505 0.6723 0.3314 0.095 Uiso 1 1 calc . . .
H23B H 0.0553 0.5964 0.2985 0.095 Uiso 1 1 calc . . .
H23C H 0.1040 0.6309 0.3347 0.095 Uiso 1 1 calc . . .
C23B C 0.0244(3) 0.6026(5) 0.4008(3) 0.071(2) Uani 1 1 d . A .
H23D H 0.0142 0.6563 0.3911 0.106 Uiso 1 1 calc . . .
H23E H 0.0421 0.6019 0.4354 0.106 Uiso 1 1 calc . . .
H23F H -0.0055 0.5691 0.3969 0.106 Uiso 1 1 calc . . .
O24 O 0.13096(16) 0.3515(2) 0.27390(15) 0.0415(10) Uani 1 1 d . . .
C24 C 0.1098(2) 0.3543(3) 0.2301(2) 0.0364(14) Uani 1 1 d . A .
H24 H 0.1158 0.3994 0.2119 0.044 Uiso 1 1 calc . . .
N24 N 0.07952(18) 0.3004(3) 0.20608(19) 0.0365(12) Uani 1 1 d . . .
C24A C 0.0552(2) 0.3111(4) 0.1546(3) 0.0539(19) Uani 1 1 d . A .
H24A H 0.0346 0.2650 0.1431 0.081 Uiso 1 1 calc . . .
H24B H 0.0808 0.3179 0.1344 0.081 Uiso 1 1 calc . . .
H24C H 0.0336 0.3577 0.1515 0.081 Uiso 1 1 calc . . .
C24B C 0.0686(3) 0.2296(5) 0.2296(3) 0.070(2) Uani 1 1 d . A .
H24D H 0.0459 0.1971 0.2057 0.105 Uiso 1 1 calc . . .
H24E H 0.0524 0.2424 0.2574 0.105 Uiso 1 1 calc . . .
H24F H 0.0999 0.2010 0.2419 0.105 Uiso 1 1 calc . . .
O25 O 0.20431(15) 0.4726(2) 0.31980(15) 0.0376(10) Uani 1 1 d . . .
C25 C 0.1816(2) 0.5236(4) 0.2922(2) 0.0352(14) Uani 1 1 d . A .
H25 H 0.1486 0.5120 0.2746 0.042 Uiso 1 1 calc . . .
N25 N 0.20060(18) 0.5935(3) 0.28582(18) 0.0356(12) Uani 1 1 d . . .
C25A C 0.1714(3) 0.6535(4) 0.2544(3) 0.0505(18) Uani 1 1 d . A .
H25A H 0.1920 0.7007 0.2546 0.076 Uiso 1 1 calc . . .
H25B H 0.1412 0.6661 0.2672 0.076 Uiso 1 1 calc . . .
H25C H 0.1617 0.6336 0.2205 0.076 Uiso 1 1 calc . . .
C25B C 0.2504(2) 0.6167(4) 0.3125(2) 0.0453(16) Uani 1 1 d . A .
H25D H 0.2577 0.6701 0.3029 0.068 Uiso 1 1 calc . . .
H25E H 0.2756 0.5807 0.3043 0.068 Uiso 1 1 calc . . .
H25F H 0.2513 0.6150 0.3482 0.068 Uiso 1 1 calc . . .
O26 O 0.25299(15) 0.3284(3) 0.34979(17) 0.0489(12) Uani 1 1 d . . .
C26 C 0.2875(2) 0.3531(4) 0.3303(2) 0.0408(15) Uani 1 1 d . A .
H26 H 0.3164 0.3740 0.3517 0.049 Uiso 1 1 calc . . .
N26 N 0.28761(18) 0.3528(3) 0.28307(19) 0.0396(12) Uani 1 1 d . . .
C26A C 0.3291(3) 0.3878(5) 0.2643(3) 0.073(2) Uani 1 1 d . A .
H26A H 0.3227 0.3829 0.2281 0.110 Uiso 1 1 calc . . .
H26B H 0.3605 0.3607 0.2786 0.110 Uiso 1 1 calc . . .
H26C H 0.3321 0.4433 0.2735 0.110 Uiso 1 1 calc . . .
C26B C 0.2455(3) 0.3234(6) 0.2476(3) 0.080(3) Uani 1 1 d . A .
H26D H 0.2525 0.3284 0.2142 0.121 Uiso 1 1 calc . . .
H26E H 0.2153 0.3537 0.2499 0.121 Uiso 1 1 calc . . .
H26F H 0.2401 0.2682 0.2546 0.121 Uiso 1 1 calc . . .
O27 O 0.21417(18) 0.4527(3) 0.42398(16) 0.0544(13) Uani 1 1 d . . .
C27 C 0.2489(3) 0.5009(4) 0.4304(2) 0.0463(17) Uani 1 1 d . A .
H27 H 0.2808 0.4834 0.4254 0.056 Uiso 1 1 calc . . .
N27 N 0.24538(19) 0.5740(3) 0.44333(18) 0.0365(12) Uani 1 1 d . . .
C27A C 0.1970(3) 0.6066(6) 0.4486(4) 0.083(3) Uani 1 1 d . A .
H27A H 0.2013 0.6617 0.4585 0.125 Uiso 1 1 calc . . .
H27B H 0.1840 0.5772 0.4739 0.125 Uiso 1 1 calc . . .
H27C H 0.1731 0.6027 0.4169 0.125 Uiso 1 1 calc . . .
C27B C 0.2876(3) 0.6272(5) 0.4523(3) 0.071(2) Uani 1 1 d . A .
H27D H 0.2765 0.6787 0.4617 0.106 Uiso 1 1 calc . . .
H27E H 0.3014 0.6323 0.4222 0.106 Uiso 1 1 calc . . .
H27F H 0.3137 0.6067 0.4792 0.106 Uiso 1 1 calc . . .
O28 O 0.20875(17) 0.2724(3) 0.43572(17) 0.0505(12) Uani 1 1 d . . .
C28 C 0.2495(2) 0.2372(4) 0.4448(2) 0.0448(16) Uani 1 1 d . A .
H28 H 0.2764 0.2574 0.4312 0.054 Uiso 1 1 calc . . .
N28 N 0.25762(19) 0.1742(3) 0.4719(2) 0.0430(13) Uani 1 1 d . . .
C28A C 0.2180(3) 0.1393(5) 0.4941(3) 0.076(3) Uani 1 1 d . A .
H28A H 0.2310 0.0922 0.5127 0.114 Uiso 1 1 calc . . .
H28B H 0.1893 0.1252 0.4680 0.114 Uiso 1 1 calc . . .
H28C H 0.2072 0.1772 0.5166 0.114 Uiso 1 1 calc . . .
C28B C 0.3062(3) 0.1344(4) 0.4825(3) 0.062(2) Uani 1 1 d . A .
H28D H 0.3041 0.0886 0.5035 0.092 Uiso 1 1 calc . . .
H28E H 0.3320 0.1704 0.4999 0.092 Uiso 1 1 calc . . .
H28F H 0.3152 0.1175 0.4514 0.092 Uiso 1 1 calc . . .
O29 O 0.1708(2) 0.2155(3) 0.3385(2) 0.0619(14) Uani 1 1 d . . .
C29 C 0.1580(3) 0.1529(5) 0.3505(3) 0.072(2) Uani 1 1 d . A .
H29 H 0.1287 0.1515 0.3645 0.086 Uiso 1 1 calc . . .
N29 N 0.1804(3) 0.0859(3) 0.3464(2) 0.0634(18) Uani 1 1 d . . .
C29A C 0.1595(7) 0.0138(6) 0.3571(6) 0.181(8) Uani 1 1 d . A .
H29A H 0.1804 -0.0293 0.3492 0.272 Uiso 1 1 calc . . .
H29B H 0.1254 0.0088 0.3371 0.272 Uiso 1 1 calc . . .
H29C H 0.1580 0.0119 0.3923 0.272 Uiso 1 1 calc . . .
C29B C 0.2258(6) 0.0781(10) 0.3311(7) 0.184(8) Uani 1 1 d . A .
H29D H 0.2345 0.0224 0.3302 0.276 Uiso 1 1 calc . . .
H29E H 0.2522 0.1057 0.3542 0.276 Uiso 1 1 calc . . .
H29F H 0.2228 0.1005 0.2979 0.276 Uiso 1 1 calc . . .
La1 La 0.33540(2) -1.33095(5) 0.63273(3) 0.02377(15) Uani 0.879(2) 1 d P A 1
La2 La 0.16668(4) 0.36005(6) 0.36356(4) 0.0248(2) Uani 0.879(2) 1 d P A 1
Cu1 Cu 0.19521(9) -0.79798(13) 0.62084(9) 0.0472(5) Uani 0.879(2) 1 d P . 1
Cu2 Cu 0.37714(7) -0.78738(11) 0.61144(8) 0.0421(4) Uani 0.879(2) 1 d P A 1
Cu3 Cu 0.45309(4) -1.02291(5) 0.70650(3) 0.0432(3) Uani 0.879(2) 1 d P . 1
Cu4 Cu 0.39503(4) -0.65354(8) 0.45865(4) 0.0439(3) Uani 0.879(2) 1 d P A 1
Cu5 Cu 0.39786(5) -0.89967(7) 0.36277(4) 0.0451(3) Uani 0.879(2) 1 d P . 1
Cu6 Cu 0.38132(5) -0.41493(8) 0.35398(4) 0.0473(3) Uani 0.879(2) 1 d P A 1
Cu7 Cu 0.31018(4) -0.15256(8) 0.37442(4) 0.0479(3) Uani 0.879(2) 1 d P A 1
Cu8 Cu 0.12857(12) -0.19638(16) 0.37812(12) 0.0428(5) Uani 0.879(2) 1 d P A 1
Cu9 Cu 0.01324(5) -0.02144(7) 0.26958(5) 0.0362(3) Uani 0.879(2) 1 d P . 1
Cu10 Cu 0.11188(7) -0.30422(12) 0.54185(7) 0.0377(4) Uani 0.879(2) 1 d P A 1
Cu11 Cu 0.10326(9) -0.54953(13) 0.63472(10) 0.0443(4) Uani 0.879(2) 1 d P A 1
Cu12 Cu 0.12033(7) -0.05944(12) 0.64026(6) 0.0354(4) Uani 0.879(2) 1 d P A 1
LaA La 0.3347(3) -1.3521(4) 0.6362(3) 0.042(2) Uiso 0.121(2) 1 d P A 2
LaB La 0.1641(3) 0.3452(5) 0.3664(3) 0.031(2) Uiso 0.121(2) 1 d P A 2
CuA Cu 0.1906(8) -0.8153(10) 0.6225(8) 0.053(5) Uiso 0.121(2) 1 d P . 2
CuB Cu 0.3723(7) -0.7984(11) 0.6213(7) 0.059(6) Uiso 0.121(2) 1 d P A 2
CuC Cu 0.4839(4) -0.9823(6) 0.7272(4) 0.081(3) Uiso 0.121(2) 1 d P . 2
CuD Cu 0.3873(4) -0.6912(8) 0.4558(4) 0.077(4) Uiso 0.121(2) 1 d P A 2
CuE Cu 0.3824(4) -0.9338(8) 0.3586(4) 0.070(3) Uiso 0.121(2) 1 d P . 2
CuF Cu 0.3962(5) -0.4435(8) 0.3629(5) 0.077(4) Uiso 0.121(2) 1 d P A 2
CuG Cu 0.3101(4) -0.1935(8) 0.3783(4) 0.078(4) Uiso 0.121(2) 1 d P A 2
CuH Cu 0.1243(11) -0.2046(16) 0.3849(10) 0.058(8) Uiso 0.121(2) 1 d P A 2
CuI Cu 0.0223(10) -0.0135(17) 0.2789(10) 0.163(11) Uiso 0.121(2) 1 d P . 2
CuJ Cu 0.1099(11) -0.3156(17) 0.5439(11) 0.115(10) Uiso 0.121(2) 1 d P A 2
CuK Cu 0.1099(8) -0.5638(11) 0.6424(8) 0.051(5) Uiso 0.121(2) 1 d P A 2
CuL Cu 0.1130(8) -0.0752(12) 0.6411(9) 0.081(8) Uiso 0.121(2) 1 d P A 2
C1A C 0.3086(2) -0.7769(4) 0.6192(3) 0.0468(17) Uani 1 1 d . . .
N1A N 0.2659(3) -0.7828(4) 0.6208(3) 0.0665(18) Uani 1 1 d . . .
C1B C 0.1338(2) -0.6478(4) 0.6276(2) 0.0360(14) Uani 1 1 d . . .
N1B N 0.1550(2) -0.7064(4) 0.6243(2) 0.0563(16) Uani 1 1 d . . .
C1C C 0.4129(2) -0.8685(4) 0.6507(3) 0.0451(17) Uani 1 1 d . . .
N1C N 0.4285(2) -0.9246(4) 0.6723(2) 0.0612(17) Uani 1 1 d . . .
C1D C 0.3983(3) -0.6940(4) 0.5227(3) 0.0484(17) Uani 1 1 d . . .
N1D N 0.3946(2) -0.7256(4) 0.5594(3) 0.0621(17) Uani 1 1 d . A .
C1E C 0.5111(3) -1.0645(4) 0.6870(3) 0.0502(18) Uani 1 1 d . . .
N1E N 0.5480(3) -1.0799(3) 0.6727(2) 0.0607(17) Uani 1 1 d . . .
N1F N 0.3897(3) -0.7996(5) 0.3919(3) 0.082(2) Uani 1 1 d . . .
C1F C 0.3894(3) -0.7417(4) 0.4130(3) 0.053(2) Uani 1 1 d . A .
C1G C 0.3915(3) -0.5585(4) 0.4250(3) 0.0451(16) Uani 1 1 d . . .
N1G N 0.3871(2) -0.5029(4) 0.3995(3) 0.0631(18) Uani 1 1 d . A .
N1H N 0.4015(3) -0.4373(4) 0.2920(3) 0.0672(18) Uani 1 1 d . . .
C1H C 0.4194(3) -0.4493(4) 0.2570(3) 0.0487(17) Uani 1 1 d . . .
C1I C 0.3456(2) -0.2485(4) 0.3726(3) 0.0403(16) Uani 1 1 d . . .
N1I N 0.3609(2) -0.3110(5) 0.3680(2) 0.068(2) Uani 1 1 d . A .
N1J N 0.3399(3) -0.0526(5) 0.3707(2) 0.0706(19) Uani 1 1 d . . .
C1J C 0.3606(3) 0.0080(4) 0.3672(3) 0.0459(17) Uani 1 1 d . . .
N1K N 0.1994(3) -0.1880(4) 0.3764(2) 0.0644(18) Uani 1 1 d . . .
C1K C 0.2416(2) -0.1740(4) 0.3765(2) 0.0407(15) Uani 1 1 d . A .
C1L C 0.0780(2) -0.1526(4) 0.3291(3) 0.0419(16) Uani 1 1 d . . .
N1L N 0.0486(2) -0.1145(4) 0.3022(2) 0.0567(16) Uani 1 1 d . A .
C1M C 0.1104(2) -0.2682(4) 0.4773(2) 0.0405(15) Uani 1 1 d . . .
N1M N 0.1144(2) -0.2428(4) 0.4396(2) 0.0561(16) Uani 1 1 d . A .
C1N C 0.1058(3) -0.4033(4) 0.5700(2) 0.0462(17) Uani 1 1 d . . .
N1N N 0.1049(2) -0.4613(4) 0.5914(2) 0.0596(16) Uani 1 1 d . A .
C1O C 0.1251(2) -0.1605(4) 0.6125(2) 0.0368(14) Uani 1 1 d . . .
N1O N 0.1246(2) -0.2181(3) 0.59023(19) 0.0416(13) Uani 1 1 d . A .
C1P C 0.0390(2) -0.0191(4) 0.7015(2) 0.0396(15) Uani 1 1 d . . .
N1P N 0.0710(2) -0.0391(3) 0.6823(2) 0.0450(13) Uani 1 1 d . . .
C1Q C 0.1527(2) 0.0345(3) 0.6286(2) 0.0347(14) Uani 1 1 d . . .
N1Q N 0.1692(2) 0.0954(4) 0.6229(2) 0.0660(18) Uani 1 1 d . . .
N1R N 0.0693(2) -0.5267(3) 0.6887(2) 0.0577(16) Uani 1 1 d . . .
C1R C 0.0460(2) -0.5096(4) 0.7185(2) 0.0414(16) Uani 1 1 d . . .
N1 N 0.4573(2) -0.9688(3) 0.5423(2) 0.0472(14) Uani 1 1 d . . .
O1 O 0.4026(2) -1.0695(4) 0.5429(2) 0.090(2) Uani 1 1 d . . .
C1 C 0.4407(3) -1.0321(5) 0.5608(3) 0.072(2) Uani 1 1 d . . .
H1 H 0.4602 -1.0511 0.5911 0.086 Uiso 1 1 calc . . .
C1AA C 0.4318(3) -0.9314(6) 0.4982(3) 0.076(3) Uani 1 1 d . . .
H1A1 H 0.4510 -0.8855 0.4915 0.113 Uiso 1 1 calc . . .
H1A2 H 0.3982 -0.9149 0.5024 0.113 Uiso 1 1 calc . . .
H1A3 H 0.4284 -0.9682 0.4704 0.113 Uiso 1 1 calc . . .
C1AB C 0.5022(3) -0.9285(5) 0.5693(3) 0.073(2) Uani 1 1 d . . .
H1B1 H 0.5096 -0.8833 0.5500 0.109 Uiso 1 1 calc . . .
H1B2 H 0.5308 -0.9646 0.5746 0.109 Uiso 1 1 calc . . .
H1B3 H 0.4961 -0.9105 0.6014 0.109 Uiso 1 1 calc . . .
N2 N 0.0571(2) -1.0164(4) 0.4649(3) 0.0582(16) Uani 1 1 d . . .
O2 O 0.0952(3) -0.9020(4) 0.4501(3) 0.106(3) Uani 1 1 d . . .
C2 C 0.0899(4) -0.9534(9) 0.4804(4) 0.105(4) Uani 1 1 d . . .
H2 H 0.1078 -0.9503 0.5137 0.126 Uiso 1 1 calc . . .
C2AA C 0.0573(4) -1.0717(7) 0.5030(4) 0.116(4) Uani 1 1 d . . .
H2A1 H 0.0808 -1.0547 0.5329 0.174 Uiso 1 1 calc . . .
H2A2 H 0.0679 -1.1228 0.4925 0.174 Uiso 1 1 calc . . .
H2A3 H 0.0234 -1.0760 0.5100 0.174 Uiso 1 1 calc . . .
C2AB C 0.0285(5) -1.0245(11) 0.4210(4) 0.187(9) Uani 1 1 d . . .
H2A4 H 0.0094 -1.0734 0.4198 0.280 Uiso 1 1 calc . . .
H2A5 H 0.0495 -1.0257 0.3959 0.280 Uiso 1 1 calc . . .
H2A6 H 0.0050 -0.9802 0.4144 0.280 Uiso 1 1 calc . . .

loop_
_atom_site_aniso_label
_atom_site_aniso_U_11
_atom_site_aniso_U_22
_atom_site_aniso_U_33
_atom_site_aniso_U_23
_atom_site_aniso_U_13
_atom_site_aniso_U_12
O11 0.035(2) 0.035(2) 0.039(2) 0.003(2) 0.0079(19) 0.0015(19)
C11 0.035(3) 0.040(4) 0.037(4) -0.007(3) 0.007(3) -0.008(3)
N11 0.042(3) 0.038(3) 0.035(3) -0.002(2) 0.000(2) -0.004(2)
C11A 0.053(4) 0.064(5) 0.058(5) 0.025(4) -0.001(4) -0.001(4)
C11B 0.053(4) 0.045(4) 0.046(4) 0.003(3) -0.004(3) -0.011(3)
O12 0.033(2) 0.043(3) 0.048(3) 0.009(2) 0.018(2) 0.004(2)
C12 0.038(3) 0.032(3) 0.036(4) 0.002(3) 0.002(3) 0.006(3)
N12 0.038(3) 0.042(3) 0.034(3) 0.003(2) 0.016(2) 0.008(2)
C12A 0.062(5) 0.054(5) 0.068(5) 0.018(4) 0.034(4) 0.010(4)
C12B 0.055(4) 0.085(6) 0.037(4) -0.012(4) 0.007(3) 0.018(4)
O13 0.052(3) 0.044(3) 0.037(3) -0.002(2) 0.009(2) -0.023(2)
C13 0.059(5) 0.062(5) 0.038(4) -0.004(4) 0.021(3) -0.004(4)
N13 0.050(3) 0.034(3) 0.034(3) 0.003(2) 0.013(2) -0.002(2)
C13A 0.066(6) 0.089(7) 0.103(7) -0.017(6) 0.014(5) 0.018(5)
C13B 0.110(7) 0.068(6) 0.045(5) -0.002(4) 0.011(4) -0.045(5)
O14 0.042(2) 0.033(2) 0.057(3) 0.000(2) 0.021(2) 0.005(2)
C14 0.042(4) 0.033(4) 0.049(4) 0.003(3) 0.009(3) 0.000(3)
N14 0.030(3) 0.039(3) 0.047(3) -0.005(3) 0.007(2) 0.005(2)
C14A 0.045(4) 0.078(6) 0.066(5) 0.007(4) 0.016(4) 0.028(4)
C14B 0.064(5) 0.067(5) 0.063(5) 0.018(4) 0.025(4) 0.031(4)
O15 0.043(3) 0.047(3) 0.038(3) -0.003(2) -0.002(2) -0.013(2)
C15 0.049(4) 0.029(4) 0.052(4) 0.003(3) 0.015(3) 0.001(3)
N15 0.027(3) 0.028(3) 0.033(3) 0.003(2) -0.003(2) 0.002(2)
C15A 0.054(5) 0.053(5) 0.092(6) 0.009(4) -0.011(4) -0.006(4)
C15B 0.041(4) 0.051(5) 0.070(5) -0.014(4) -0.005(4) 0.007(3)
O16 0.065(3) 0.027(3) 0.051(3) 0.001(2) -0.005(2) 0.006(2)
C16 0.039(4) 0.038(4) 0.042(4) -0.012(3) 0.001(3) -0.005(3)
N16 0.042(3) 0.027(3) 0.046(3) -0.001(2) 0.009(2) -0.005(2)
C16A 0.077(6) 0.054(5) 0.101(7) -0.001(5) 0.056(5) 0.003(4)
C16B 0.077(5) 0.035(4) 0.067(5) 0.011(4) 0.011(4) 0.004(4)
O17 0.038(2) 0.048(3) 0.034(2) 0.004(2) 0.0062(19) 0.003(2)
C17 0.030(3) 0.043(4) 0.038(4) -0.001(3) 0.011(3) -0.005(3)
N17 0.035(3) 0.044(3) 0.033(3) 0.007(2) 0.003(2) -0.008(2)
C17A 0.050(4) 0.069(5) 0.047(4) 0.019(4) 0.011(3) -0.005(4)
C17B 0.043(4) 0.047(4) 0.072(5) 0.017(4) 0.012(4) 0.004(3)
O18 0.042(2) 0.045(3) 0.044(3) 0.002(2) 0.018(2) 0.002(2)
C18 0.048(4) 0.046(4) 0.045(4) -0.003(3) 0.010(3) 0.001(3)
N18 0.050(3) 0.060(4) 0.049(4) -0.007(3) 0.027(3) -0.008(3)
C18A 0.077(5) 0.083(6) 0.054(5) -0.016(4) 0.033(4) -0.001(5)
C18B 0.101(7) 0.088(7) 0.074(6) -0.002(5) 0.045(5) -0.035(6)
O19 0.037(3) 0.066(3) 0.076(4) -0.028(3) 0.011(3) -0.014(2)
C19 0.045(4) 0.055(5) 0.055(4) 0.004(4) 0.015(4) 0.001(4)
N19 0.032(3) 0.036(3) 0.080(4) -0.010(3) 0.009(3) -0.006(2)
C19A 0.061(6) 0.083(7) 0.185(12) -0.061(8) 0.015(7) 0.004(5)
C19B 0.055(4) 0.055(5) 0.069(5) 0.015(4) -0.001(4) -0.007(4)
O21 0.040(2) 0.046(3) 0.043(3) -0.001(2) 0.017(2) -0.002(2)
C21 0.047(4) 0.055(5) 0.046(4) 0.001(3) 0.019(3) 0.000(3)
N21 0.059(4) 0.078(5) 0.035(3) -0.008(3) 0.024(3) -0.020(3)
C21A 0.098(7) 0.120(8) 0.053(5) 0.000(5) 0.033(5) -0.051(6)
C21B 0.091(7) 0.111(8) 0.081(7) -0.015(6) 0.049(6) -0.007(6)
O22 0.033(3) 0.062(3) 0.057(3) 0.000(2) 0.009(2) -0.014(2)
C22 0.041(4) 0.043(4) 0.051(4) -0.002(3) 0.015(3) -0.005(3)
N22 0.029(3) 0.040(3) 0.060(4) 0.010(3) 0.006(3) -0.009(2)
C22A 0.052(5) 0.060(6) 0.154(10) 0.044(6) -0.008(5) -0.018(4)
C22B 0.044(4) 0.083(6) 0.088(6) 0.030(5) 0.011(4) -0.009(4)
O23 0.044(3) 0.040(3) 0.055(3) 0.006(2) 0.022(2) 0.009(2)
C23 0.049(4) 0.053(5) 0.054(4) 0.006(4) 0.016(4) 0.012(4)
N23 0.033(3) 0.039(3) 0.063(4) -0.008(3) 0.003(3) 0.007(2)
C23A 0.069(5) 0.029(4) 0.092(6) -0.007(4) 0.015(5) 0.015(4)
C23B 0.049(4) 0.080(6) 0.085(6) -0.034(5) 0.021(4) 0.017(4)
O24 0.054(3) 0.038(3) 0.031(2) -0.0025(19) 0.005(2) -0.006(2)
C24 0.045(4) 0.026(3) 0.042(4) -0.003(3) 0.017(3) -0.001(3)
N24 0.036(3) 0.034(3) 0.040(3) -0.011(2) 0.011(2) -0.001(2)
C24A 0.040(4) 0.067(5) 0.052(4) -0.018(4) 0.002(3) 0.001(3)
C24B 0.107(7) 0.050(5) 0.055(5) -0.012(4) 0.022(5) -0.023(5)
O25 0.037(2) 0.034(2) 0.042(2) 0.009(2) 0.0107(19) -0.0021(19)
C25 0.040(3) 0.033(4) 0.032(3) -0.003(3) 0.004(3) -0.004(3)
N25 0.040(3) 0.028(3) 0.037(3) 0.006(2) 0.003(2) -0.009(2)
C25A 0.058(4) 0.036(4) 0.050(4) 0.012(3) -0.009(3) -0.006(3)
C25B 0.045(4) 0.042(4) 0.046(4) 0.003(3) 0.002(3) -0.013(3)
O26 0.036(2) 0.056(3) 0.060(3) 0.025(2) 0.023(2) 0.015(2)
C26 0.033(3) 0.040(4) 0.047(4) 0.002(3) 0.003(3) 0.005(3)
N26 0.035(3) 0.050(3) 0.035(3) 0.003(3) 0.011(2) 0.005(2)
C26A 0.065(5) 0.085(6) 0.078(6) 0.023(5) 0.036(5) 0.004(5)
C26B 0.050(5) 0.132(8) 0.060(5) -0.035(5) 0.012(4) 0.003(5)
O27 0.070(3) 0.052(3) 0.042(3) -0.002(2) 0.013(2) -0.033(3)
C27 0.053(4) 0.055(5) 0.032(4) 0.001(3) 0.012(3) -0.005(4)
N27 0.045(3) 0.033(3) 0.033(3) 0.001(2) 0.010(2) -0.002(2)
C27A 0.064(5) 0.090(7) 0.092(7) -0.006(6) 0.010(5) 0.023(5)
C27B 0.098(6) 0.067(6) 0.049(5) -0.010(4) 0.020(4) -0.041(5)
O28 0.048(3) 0.057(3) 0.050(3) 0.018(2) 0.017(2) 0.015(2)
C28 0.043(4) 0.052(4) 0.040(4) 0.014(3) 0.009(3) 0.004(3)
N28 0.040(3) 0.044(3) 0.045(3) 0.013(3) 0.006(3) 0.004(3)
C28A 0.055(5) 0.078(6) 0.099(7) 0.045(5) 0.025(5) 0.002(4)
C28B 0.049(4) 0.055(5) 0.081(6) 0.019(4) 0.014(4) 0.012(4)
O29 0.079(4) 0.024(3) 0.084(4) 0.001(3) 0.020(3) -0.004(2)
C29 0.080(6) 0.052(6) 0.083(6) -0.005(5) 0.018(5) -0.001(4)
N29 0.097(5) 0.022(3) 0.077(5) -0.003(3) 0.032(4) 0.004(3)
C29A 0.34(2) 0.044(7) 0.207(16) -0.010(8) 0.165(16) -0.031(10)
C29B 0.131(11) 0.177(15) 0.27(2) -0.077(14) 0.112(13) 0.004(10)
La1 0.0233(3) 0.0185(3) 0.0298(3) 0.0000(3) 0.00601(16) -0.0006(2)
La2 0.0259(3) 0.0170(4) 0.0329(4) 0.0053(3) 0.00915(19) -0.0014(3)
Cu1 0.0564(9) 0.0338(9) 0.0551(9) 0.0034(7) 0.0197(6) -0.0045(8)
Cu2 0.0464(8) 0.0349(8) 0.0444(9) 0.0034(7) 0.0079(7) 0.0002(5)
Cu3 0.0491(6) 0.0361(6) 0.0427(6) -0.0009(4) 0.0051(4) -0.0047(4)
Cu4 0.0465(6) 0.0381(7) 0.0491(6) 0.0027(5) 0.0142(5) 0.0004(5)
Cu5 0.0583(7) 0.0337(6) 0.0438(6) 0.0032(5) 0.0117(5) 0.0011(6)
Cu6 0.0401(6) 0.0432(7) 0.0602(7) 0.0062(6) 0.0136(5) -0.0049(5)
Cu7 0.0605(7) 0.0435(7) 0.0415(6) -0.0022(5) 0.0142(5) -0.0088(5)
Cu8 0.0538(11) 0.0313(9) 0.0454(11) 0.0020(7) 0.0147(9) 0.0020(6)
Cu9 0.0356(5) 0.0354(6) 0.0387(6) -0.0010(4) 0.0104(4) 0.0024(4)
Cu10 0.0415(7) 0.0339(6) 0.0386(7) -0.0004(5) 0.0099(4) 0.0006(5)
Cu11 0.0463(9) 0.0349(9) 0.0553(11) 0.0007(8) 0.0189(8) -0.0042(8)
Cu12 0.0369(7) 0.0308(7) 0.0390(7) -0.0031(5) 0.0085(5) -0.0011(6)
C1A 0.033(4) 0.047(4) 0.063(5) 0.015(3) 0.019(3) 0.010(3)
N1A 0.078(5) 0.046(4) 0.076(5) 0.014(3) 0.017(4) 0.009(3)
C1B 0.033(3) 0.032(4) 0.047(4) 0.001(3) 0.017(3) -0.004(3)
N1B 0.040(3) 0.060(4) 0.073(4) 0.006(3) 0.020(3) -0.014(3)
C1C 0.033(3) 0.052(5) 0.051(4) 0.010(4) 0.010(3) 0.003(3)
N1C 0.055(4) 0.068(5) 0.063(4) 0.010(4) 0.018(3) 0.011(3)
C1D 0.058(4) 0.042(4) 0.047(4) 0.010(3) 0.016(4) 0.008(3)
N1D 0.058(4) 0.053(4) 0.077(5) 0.002(4) 0.017(3) 0.008(3)
C1E 0.072(5) 0.031(4) 0.049(4) 0.009(3) 0.015(4) 0.003(3)
N1E 0.078(5) 0.042(4) 0.068(4) 0.009(3) 0.027(4) 0.007(3)
N1F 0.086(5) 0.089(6) 0.075(5) 0.036(5) 0.026(4) 0.000(4)
C1F 0.095(6) 0.023(4) 0.046(4) -0.009(3) 0.030(4) 0.008(4)
C1G 0.054(4) 0.040(4) 0.045(4) -0.001(3) 0.018(3) 0.000(3)
N1G 0.056(4) 0.070(5) 0.067(4) -0.020(4) 0.021(3) -0.005(3)
N1H 0.073(4) 0.052(4) 0.078(5) 0.003(4) 0.018(4) -0.009(3)
C1H 0.058(4) 0.036(4) 0.055(5) -0.007(3) 0.018(4) -0.004(3)
C1I 0.036(4) 0.029(4) 0.061(4) -0.002(3) 0.022(3) 0.001(3)
N1I 0.063(4) 0.090(6) 0.053(4) 0.005(4) 0.018(3) -0.037(4)
N1J 0.064(4) 0.082(5) 0.065(4) -0.016(4) 0.010(3) 0.017(4)
C1J 0.049(4) 0.039(4) 0.053(4) -0.002(3) 0.019(3) -0.002(3)
N1K 0.090(5) 0.059(4) 0.043(4) 0.004(3) 0.010(4) 0.013(4)
C1K 0.035(4) 0.043(4) 0.045(4) -0.004(3) 0.010(3) 0.000(3)
C1L 0.042(4) 0.038(4) 0.050(4) 0.009(3) 0.020(3) 0.002(3)
N1L 0.063(4) 0.051(4) 0.064(4) 0.017(3) 0.032(3) 0.007(3)
C1M 0.053(4) 0.038(4) 0.030(4) 0.003(3) 0.007(3) -0.005(3)
N1M 0.056(4) 0.051(4) 0.062(4) -0.005(3) 0.013(3) 0.001(3)
C1N 0.070(5) 0.030(4) 0.043(4) -0.005(3) 0.024(3) -0.007(3)
N1N 0.075(4) 0.050(4) 0.060(4) -0.007(3) 0.029(3) -0.003(3)
C1O 0.037(3) 0.039(4) 0.037(4) 0.003(3) 0.014(3) -0.001(3)
N1O 0.051(3) 0.037(3) 0.039(3) 0.004(3) 0.015(3) -0.002(3)
C1P 0.042(4) 0.039(4) 0.039(4) 0.001(3) 0.011(3) 0.002(3)
N1P 0.045(3) 0.045(3) 0.045(3) -0.003(3) 0.011(3) 0.001(3)
C1Q 0.044(4) 0.015(3) 0.050(4) -0.003(3) 0.022(3) -0.012(3)
N1Q 0.059(4) 0.076(5) 0.066(4) -0.012(4) 0.020(3) 0.016(4)
N1R 0.076(4) 0.033(3) 0.068(4) 0.000(3) 0.024(4) -0.015(3)
C1R 0.048(4) 0.037(4) 0.044(4) -0.010(3) 0.023(3) -0.013(3)
N1 0.053(3) 0.050(4) 0.042(3) -0.001(3) 0.019(3) -0.007(3)
O1 0.068(4) 0.121(5) 0.084(4) -0.037(4) 0.023(3) -0.053(4)
C1 0.081(6) 0.083(6) 0.056(5) -0.007(5) 0.024(5) -0.024(5)
C1AA 0.058(5) 0.092(7) 0.071(6) 0.007(5) -0.002(4) 0.024(5)
C1AB 0.077(6) 0.080(6) 0.057(5) 0.007(4) 0.005(4) -0.030(5)
N2 0.052(4) 0.054(4) 0.073(5) 0.004(4) 0.023(3) 0.011(3)
O2 0.096(5) 0.084(5) 0.136(7) 0.034(5) 0.015(5) -0.019(4)
C2 0.065(6) 0.143(12) 0.099(9) -0.028(8) -0.004(6) 0.027(7)
C2AA 0.139(10) 0.108(9) 0.116(9) 0.045(7) 0.059(8) 0.078(8)
C2AB 0.147(12) 0.33(2) 0.067(8) -0.077(11) -0.017(8) 0.114(14)

loop_
_geom_bond_atom_site_label_1
_geom_bond_atom_site_label_2
_geom_bond_distance
_geom_bond_site_symmetry_2
_geom_bond_publ_flag
O11 C11 1.238(7) . ?
O11 LaA 2.319(8) . ?
O11 La1 2.639(4) . ?
C11 N11 1.327(8) . ?
N11 C11A 1.445(8) . ?
N11 C11B 1.450(8) . ?
O12 C12 1.240(7) . ?
O12 La1 2.519(4) . ?
O12 LaA 2.583(8) . ?
C12 N12 1.321(7) . ?
N12 C12B 1.451(8) . ?
N12 C12A 1.457(8) . ?
O13 C13 1.216(8) . ?
O13 LaA 2.358(8) . ?
O13 La1 2.499(4) . ?
C13 N13 1.310(9) . ?
N13 C13B 1.427(9) . ?
N13 C13A 1.469(10) . ?
O14 C14 1.231(7) . ?
O14 LaA 2.290(8) . ?
O14 La1 2.578(4) . ?
C14 N14 1.315(8) . ?
N14 C14B 1.429(9) . ?
N14 C14A 1.462(8) . ?
O15 C15 1.247(7) . ?
O15 LaA 2.441(9) . ?
O15 La1 2.494(4) . ?
C15 N15 1.299(8) . ?
N15 C15B 1.442(8) . ?
N15 C15A 1.467(9) . ?
O16 C16 1.234(8) . ?
O16 La1 2.517(4) . ?
O16 LaA 2.845(8) . ?
C16 N16 1.301(8) . ?
N16 C16A 1.436(9) . ?
N16 C16B 1.467(8) . ?
O17 C17 1.238(7) . ?
O17 La1 2.526(4) . ?
O17 LaA 2.819(8) . ?
C17 N17 1.320(8) . ?
N17 C17B 1.443(8) . ?
N17 C17A 1.464(8) . ?
O18 C18 1.240(8) . ?
O18 La1 2.564(4) . ?
O18 LaA 2.658(9) . ?
C18 N18 1.313(8) . ?
N18 C18B 1.437(10) . ?
N18 C18A 1.445(10) . ?
O19 C19 1.230(8) . ?
O19 La1 2.576(4) . ?
O19 LaA 2.685(8) . ?
C19 N19 1.286(8) . ?
N19 C19B 1.454(9) . ?
N19 C19A 1.453(10) . ?
O21 C21 1.227(8) . ?
O21 LaB 2.532(10) . ?
O21 La2 2.614(4) . ?
C21 N21 1.318(8) . ?
N21 C21B 1.445(12) . ?
N21 C21A 1.453(10) . ?
O22 C22 1.243(7) . ?
O22 LaB 2.383(10) . ?
O22 La2 2.549(4) . ?
C22 N22 1.298(8) . ?
N22 C22B 1.434(9) . ?
N22 C22A 1.467(10) . ?
O23 C23 1.238(8) . ?
O23 La2 2.522(4) . ?
O23 LaB 2.685(10) . ?
C23 N23 1.306(8) . ?
N23 C23A 1.419(10) . ?
N23 C23B 1.466(9) . ?
O24 C24 1.230(7) . ?
O24 La2 2.472(4) . ?
O24 LaB 2.530(10) . ?
C24 N24 1.319(8) . ?
N24 C24B 1.430(9) . ?
N24 C24A 1.452(8) . ?
O25 C25 1.236(7) . ?
O25 La2 2.584(4) . ?
O25 LaB 2.850(9) . ?
C25 N25 1.326(7) . ?
N25 C25B 1.457(8) . ?
N25 C25A 1.465(8) . ?
O26 C26 1.242(7) . ?
O26 La2 2.503(4) . ?
O26 LaB 2.556(10) . ?
C26 N26 1.302(8) . ?
N26 C26B 1.436(9) . ?
N26 C26A 1.457(9) . ?
O27 C27 1.236(8) . ?
O27 La2 2.465(4) . ?
O27 LaB 2.622(10) . ?
C27 N27 1.307(8) . ?
N27 C27B 1.444(9) . ?
N27 C27A 1.459(9) . ?
O28 C28 1.238(7) . ?
O28 LaB 2.395(10) . ?
O28 La2 2.566(4) . ?
C28 N28 1.304(8) . ?
N28 C28B 1.460(8) . ?
N28 C28A 1.465(9) . ?
O29 C29 1.191(9) . ?
O29 LaB 2.362(10) . ?
O29 La2 2.570(5) . ?
C29 N29 1.311(10) . ?
N29 C29B 1.385(13) . ?
N29 C29A 1.410(12) . ?
Cu1 N1B 1.919(7) . ?
Cu1 N1A 1.934(8) . ?
Cu1 N1Q 1.957(8) 1_545 ?
Cu2 C1C 1.901(7) . ?
Cu2 N1D 1.914(7) . ?
Cu2 C1A 1.920(7) . ?
Cu3 C1H 1.872(7) 4_546 ?
Cu3 C1E 1.898(8) . ?
Cu3 N1C 1.974(7) . ?
Cu4 C1G 1.861(8) . ?
Cu4 C1D 1.882(7) . ?
Cu4 C1F 1.948(7) . ?
Cu5 C1J 1.889(7) 1_545 ?
Cu5 N1F 1.918(9) . ?
Cu5 N1E 1.950(7) 3_636 ?
Cu6 N1I 1.921(8) . ?
Cu6 N1H 1.933(7) . ?
Cu6 N1G 1.942(8) . ?
Cu7 N1J 1.899(8) . ?
Cu7 C1I 1.904(7) . ?
Cu7 C1K 1.906(7) . ?
Cu8 C1L 1.876(8) . ?
Cu8 N1K 1.936(8) . ?
Cu8 N1M 1.975(7) . ?
Cu9 C1R 1.884(7) 4 ?
Cu9 C1P 1.890(7) 3_556 ?
Cu9 N1L 1.976(6) . ?
Cu10 C1M 1.875(7) . ?
Cu10 C1N 1.881(7) . ?
Cu10 N1O 1.968(6) . ?
Cu11 C1B 1.898(7) . ?
Cu11 N1N 1.927(7) . ?
Cu11 N1R 1.940(7) . ?
Cu12 C1Q 1.888(6) . ?
Cu12 C1O 1.902(7) . ?
Cu12 N1P 1.967(6) . ?
CuA N1Q 1.632(18) 1_545 ?
CuA N1B 2.10(2) . ?
CuA N1A 2.13(2) . ?
CuB C1C 1.72(2) . ?
CuB C1A 1.76(2) . ?
CuB N1D 2.286(17) . ?
CuC C1E 2.016(13) . ?
CuC N1C 2.146(12) . ?
CuC C1H 2.380(13) 4_546 ?
CuD C1F 1.470(14) . ?
CuD C1D 1.810(14) . ?
CuD C1G 2.430(16) . ?
CuE C1J 1.204(15) 1_545 ?
CuE N1E 2.237(14) 3_636 ?
CuE N1J 2.388(17) 1_545 ?
CuE N1F 2.461(16) . ?
CuF N1G 1.485(15) . ?
CuF N1H 1.990(15) . ?
CuF N1I 2.470(16) . ?
CuG C1I 1.377(14) . ?
CuG C1K 1.876(13) . ?
CuG N1I 2.482(16) . ?
CuH N1M 1.71(3) . ?
CuH C1L 1.99(3) . ?
CuH N1K 2.12(3) . ?
CuI N1L 1.93(3) . ?
CuI C1P 1.93(3) 3_556 ?
CuI C1R 1.94(3) 4 ?
CuJ C1N 1.67(3) . ?
CuJ C1M 2.01(3) . ?
CuJ N1O 2.09(3) . ?
CuK C1B 1.66(2) . ?
CuK N1R 1.95(2) . ?
CuK N1N 2.231(19) . ?
CuL C1O 1.72(2) . ?
CuL N1P 1.87(2) . ?
CuL C1Q 2.22(2) . ?
C1A N1A 1.173(8) . ?
C1B N1B 1.166(8) . ?
C1C N1C 1.161(8) . ?
C1D N1D 1.168(8) . ?
C1E N1E 1.177(9) . ?
N1E Cu5 1.950(7) 3_636 ?
N1E CuE 2.237(14) 3_636 ?
N1F C1F 1.149(9) . ?
C1G N1G 1.174(9) . ?
N1H C1H 1.182(9) . ?
C1H Cu3 1.872(7) 4_545 ?
C1H CuC 2.380(13) 4_545 ?
C1I N1I 1.161(9) . ?
N1J C1J 1.190(9) . ?
N1J CuE 2.388(17) 1_565 ?
C1J CuE 1.204(15) 1_565 ?
C1J Cu5 1.889(7) 1_565 ?
N1K C1K 1.169(8) . ?
C1L N1L 1.173(8) . ?
C1M N1M 1.153(8) . ?
C1N N1N 1.156(8) . ?
C1O N1O 1.158(8) . ?
C1P N1P 1.154(7) . ?
C1P Cu9 1.890(7) 3_556 ?
C1P CuI 1.93(3) 3_556 ?
C1Q N1Q 1.153(8) . ?
N1Q CuA 1.632(18) 1_565 ?
N1Q Cu1 1.957(8) 1_565 ?
N1R C1R 1.168(8) . ?
C1R Cu9 1.884(7) 4_556 ?
C1R CuI 1.94(3) 4_556 ?
N1 C1 1.312(10) . ?
N1 C1AA 1.423(10) . ?
N1 C1AB 1.466(9) . ?
O1 C1 1.231(9) . ?
N2 C2AB 1.308(12) . ?
N2 C2 1.406(14) . ?
N2 C2AA 1.411(11) . ?
O2 C2 1.239(14) . ?
